data_7158835
loop_
_publ_author_name
'Zhang, Jun-Hao'
'Jiang, Li-Lin'
'Hu, Sen-Jie'
'Li, Jiao-Zhe'
'Yu, Xuan-Chi'
'Liu, Fa-Liang'
'Guan, Yu-Tao'
'Lei, Ke-Wei'
'Wei, Wen-Ting'

_publ_section_title
;
 The polychloromethylation/acyloxylation of 1,6-enynes with chloroalkanes
 and diacyl peroxides through dual-role designs
;
_journal_name_full 'Organic &amp; Biomolecular Chemistry'
_journal_paper_doi 10.1039/D2OB01330D
_journal_year 2022
_chemical_formula_moiety 'C27 H22 Br Cl2 N O3'
_chemical_formula_sum 'C27 H22 Br Cl2 N O3'
_chemical_formula_weight 559.26
_space_group_crystal_system monoclinic
_space_group_IT_number 14
_space_group_name_Hall '-P 2ybc'
_space_group_name_H-M_alt 'P 1 21/c 1'
_atom_sites_solution_hydrogens geom
_atom_sites_solution_primary dual
_audit_creation_date 2021-04-08
_audit_creation_method
;
Olex2 1.2
(compiled 2018.05.29 svn.r3508 for OlexSys, GUI svn.r5506)
;
_audit_update_record
;
2022-04-25 deposited with the CCDC.	2022-08-15 downloaded from the CCDC.
;
_cell_angle_alpha 90
_cell_angle_beta 103.575(2)
_cell_angle_gamma 90
_cell_formula_units_Z 4
_cell_length_a 12.3719(9)
_cell_length_b 11.0520(9)
_cell_length_c 18.6624(14)
_cell_measurement_reflns_used 4399
_cell_measurement_temperature 170
_cell_measurement_theta_max 25.564
_cell_measurement_theta_min 2.503
_cell_volume 2480.5(3)
_computing_cell_refinement 'SAINT V8.40A (?, 2016)'
_computing_data_reduction 'SAINT V8.40A (?, 2016)'
_computing_molecular_graphics 'Olex2 (Dolomanov et al., 2009)'
_computing_publication_material 'Olex2 (Dolomanov et al., 2009)'
_computing_structure_refinement 'ShelXL (Sheldrick, 2015)'
_computing_structure_solution 'ShelXT (Sheldrick, 2015)'
_diffrn_ambient_temperature 170.0
_diffrn_measured_fraction_theta_full 0.986
_diffrn_measured_fraction_theta_max 0.981
_diffrn_measurement_device_type 'D8 VENTURE'
_diffrn_measurement_method '\f and \w scans'
_diffrn_radiation_type MoK\a
_diffrn_radiation_wavelength 0.71073
_diffrn_reflns_av_R_equivalents 0.0550
_diffrn_reflns_av_unetI/netI 0.0607
_diffrn_reflns_Laue_measured_fraction_full 0.986
_diffrn_reflns_Laue_measured_fraction_max 0.981
_diffrn_reflns_limit_h_max 15
_diffrn_reflns_limit_h_min -15
_diffrn_reflns_limit_k_max 13
_diffrn_reflns_limit_k_min -13
_diffrn_reflns_limit_l_max 22
_diffrn_reflns_limit_l_min -23
_diffrn_reflns_number 18682
_diffrn_reflns_point_group_measured_fraction_full 0.986
_diffrn_reflns_point_group_measured_fraction_max 0.981
_diffrn_reflns_theta_full 25.242
_diffrn_reflns_theta_max 26.420
_diffrn_reflns_theta_min 2.158
_diffrn_standards_number 0
_exptl_absorpt_coefficient_mu 1.902
_exptl_absorpt_correction_T_max 0.7454
_exptl_absorpt_correction_T_min 0.6062
_exptl_absorpt_correction_type multi-scan
_exptl_absorpt_process_details
'SADABS-2016/2 (Bruker,2016/2) was used for absorption correction. wR2(int) was 0.0716 before and 0.0474 after correction. The Ratio of minimum to maximum transmission is 0.8133. The \l/2 correction factor is Not present.'
_exptl_crystal_colour colourless
_exptl_crystal_colour_primary colourless
_exptl_crystal_density_diffrn 1.498
_exptl_crystal_description block
_exptl_crystal_F_000 1136
_exptl_crystal_size_max 0.15
_exptl_crystal_size_mid 0.08
_exptl_crystal_size_min 0.04
_refine_diff_density_max 0.385
_refine_diff_density_min -0.519
_refine_diff_density_rms 0.068
_refine_ls_extinction_method none
_refine_ls_goodness_of_fit_ref 1.005
_refine_ls_hydrogen_treatment constr
_refine_ls_matrix_type full
_refine_ls_number_parameters 308
_refine_ls_number_reflns 5012
_refine_ls_number_restraints 0
_refine_ls_restrained_S_all 1.005
_refine_ls_R_factor_all 0.0934
_refine_ls_R_factor_gt 0.0425
_refine_ls_shift/su_max 0.001
_refine_ls_shift/su_mean 0.000
_refine_ls_structure_factor_coef Fsqd
_refine_ls_weighting_details 'w=1/[\s^2^(Fo^2^)+(0.0333P)^2^+1.9670P] where P=(Fo^2^+2Fc^2^)/3'
_refine_ls_weighting_scheme calc
_refine_ls_wR_factor_gt 0.0799
_refine_ls_wR_factor_ref 0.0973
_reflns_Friedel_coverage 0.000
_reflns_number_gt 3147
_reflns_number_total 5012
_reflns_threshold_expression 'I > 2\s(I)'
_cod_data_source_file d2ob01330d2.cif
_cod_data_source_block 0408zjh_0m
_cod_database_code 7158835
_shelx_shelxl_version_number 2018/3
_shelx_space_group_comment
;
The symmetry employed for this shelxl refinement is uniquely defined
by the following loop, which should always be used as a source of
symmetry information in preference to the above space-group names.
They are only intended as comments.
;
_shelx_estimated_absorpt_t_max 0.928
_shelx_estimated_absorpt_t_min 0.763
_olex2_refinement_description
;
1. Fixed Uiso
 At 1.2 times of:
  All C(H) groups, All C(H,H) groups
 At 1.5 times of:
  All C(H,H,H) groups
2.a Ternary CH refined with riding coordinates:
 C13(H13)
2.b Secondary CH2 refined with riding coordinates:
 C12(H12A,H12B), C7(H7A,H7B)
2.c Aromatic/amide H refined with riding coordinates:
 C5(H5), C3(H3), C20(H20), C6(H6), C16(H16), C19(H19), C2(H2), C23(H23),
 C18(H18), C17(H17), C27(H27), C26(H26), C24(H24), C25(H25)
2.d Idealised Me refined as rotating group:
 C10(H10A,H10B,H10C)
;
_olex2_submission_special_instructions 'No special instructions were received'

loop_
_space_group_symop_operation_xyz
'x, y, z'
'-x, y+1/2, -z+1/2'
'-x, -y, -z'
'x, -y-1/2, z-1/2'

loop_
_atom_site_label
_atom_site_type_symbol
_atom_site_fract_x
_atom_site_fract_y
_atom_site_fract_z
_atom_site_U_iso_or_equiv
_atom_site_adp_type
_atom_site_occupancy
_atom_site_site_symmetry_order
_atom_site_calc_flag
_atom_site_refinement_flags_posn
_atom_site_refinement_flags_adp
_atom_site_refinement_flags_occupancy
_atom_site_disorder_assembly
_atom_site_disorder_group
Br1 Br 0.95286(3) 0.77155(4) 0.80916(2) 0.05671(15) Uani 1 1 d . . . . .
Cl2 Cl 0.60242(8) 0.13641(8) 0.74924(5) 0.0506(3) Uani 1 1 d . . . . .
Cl1 Cl 0.48406(9) -0.07932(8) 0.68696(5) 0.0506(3) Uani 1 1 d . . . . .
O1 O 0.28251(16) 0.38419(17) 0.58263(11) 0.0294(5) Uani 1 1 d . . . . .
O2 O 0.74847(17) 0.23997(19) 0.63565(13) 0.0393(6) Uani 1 1 d . . . . .
N1 N 0.62812(19) 0.3954(2) 0.64713(14) 0.0263(6) Uani 1 1 d . . . . .
O3 O 0.2759(2) 0.4762(2) 0.47495(15) 0.0608(8) Uani 1 1 d . . . . .
C4 C 0.7029(2) 0.4808(3) 0.68728(17) 0.0266(7) Uani 1 1 d . . . . .
C8 C 0.6564(3) 0.2841(3) 0.62370(17) 0.0303(7) Uani 1 1 d . . . . .
C14 C 0.3514(2) 0.2930(3) 0.56327(16) 0.0270(7) Uani 1 1 d . . . . .
C15 C 0.2872(2) 0.1878(3) 0.52668(17) 0.0279(7) Uani 1 1 d . . . . .
C11 C 0.4601(2) 0.3109(3) 0.58221(16) 0.0262(7) Uani 1 1 d . . . . .
C12 C 0.5396(3) 0.0935(3) 0.60015(17) 0.0300(7) Uani 1 1 d . . . . .
H12A H 0.483649 0.052640 0.560977 0.036 Uiso 1 1 calc R . . . .
H12B H 0.611333 0.051395 0.603941 0.036 Uiso 1 1 calc R . . . .
C5 C 0.6701(3) 0.6006(3) 0.68966(17) 0.0318(7) Uani 1 1 d . . . . .
H5 H 0.596668 0.623572 0.665315 0.038 Uiso 1 1 calc R . . . .
C9 C 0.5523(2) 0.2251(3) 0.57540(17) 0.0275(7) Uani 1 1 d . . . . .
C7 C 0.5118(2) 0.4264(3) 0.61575(17) 0.0289(7) Uani 1 1 d . . . . .
H7A H 0.505759 0.490241 0.577813 0.035 Uiso 1 1 calc R . . . .
H7B H 0.475451 0.455065 0.654550 0.035 Uiso 1 1 calc R . . . .
C3 C 0.8093(3) 0.4477(3) 0.72601(19) 0.0379(8) Uani 1 1 d . . . . .
H3 H 0.831666 0.365315 0.727587 0.045 Uiso 1 1 calc R . . . .
C22 C 0.1663(2) 0.5547(3) 0.55431(19) 0.0328(8) Uani 1 1 d . . . . .
C20 C 0.2747(3) 0.1683(3) 0.45200(19) 0.0355(8) Uani 1 1 d . . . . .
H20 H 0.308842 0.221716 0.424062 0.043 Uiso 1 1 calc R . . . .
C13 C 0.5055(3) 0.0772(3) 0.67279(17) 0.0318(7) Uani 1 1 d . . . . .
H13 H 0.433200 0.120065 0.668930 0.038 Uiso 1 1 calc R . . . .
C1 C 0.8504(3) 0.6532(3) 0.76162(18) 0.0358(8) Uani 1 1 d . . . . .
C6 C 0.7431(3) 0.6868(3) 0.72711(18) 0.0350(8) Uani 1 1 d . . . . .
H6 H 0.719729 0.768393 0.729082 0.042 Uiso 1 1 calc R . . . .
C21 C 0.2450(3) 0.4709(3) 0.53079(19) 0.0334(8) Uani 1 1 d . . . . .
C10 C 0.5713(3) 0.2227(3) 0.49660(17) 0.0353(8) Uani 1 1 d . . . . .
H10A H 0.584576 0.305221 0.481418 0.053 Uiso 1 1 calc GR . . . .
H10B H 0.505389 0.189365 0.462616 0.053 Uiso 1 1 calc GR . . . .
H10C H 0.636015 0.172100 0.495714 0.053 Uiso 1 1 calc GR . . . .
C16 C 0.2347(3) 0.1093(3) 0.56592(19) 0.0366(8) Uani 1 1 d . . . . .
H16 H 0.240488 0.123184 0.616927 0.044 Uiso 1 1 calc R . . . .
C19 C 0.2122(3) 0.0704(3) 0.4174(2) 0.0419(9) Uani 1 1 d . . . . .
H19 H 0.203172 0.057938 0.365948 0.050 Uiso 1 1 calc R . . . .
C2 C 0.8820(3) 0.5346(3) 0.7620(2) 0.0425(9) Uani 1 1 d . . . . .
H2 H 0.954962 0.511804 0.787441 0.051 Uiso 1 1 calc R . . . .
C23 C 0.1525(3) 0.5544(3) 0.6256(2) 0.0411(9) Uani 1 1 d . . . . .
H23 H 0.193454 0.499158 0.660656 0.049 Uiso 1 1 calc R . . . .
C18 C 0.1636(3) -0.0080(3) 0.4577(2) 0.0460(10) Uani 1 1 d . . . . .
H18 H 0.122704 -0.075759 0.434438 0.055 Uiso 1 1 calc R . . . .
C17 C 0.1744(3) 0.0119(3) 0.5320(2) 0.0448(9) Uani 1 1 d . . . . .
H17 H 0.140174 -0.041696 0.559785 0.054 Uiso 1 1 calc R . . . .
C27 C 0.1059(3) 0.6338(3) 0.5028(2) 0.0492(10) Uani 1 1 d . . . . .
H27 H 0.115889 0.634951 0.453831 0.059 Uiso 1 1 calc R . . . .
C26 C 0.0309(3) 0.7111(3) 0.5234(3) 0.0625(12) Uani 1 1 d . . . . .
H26 H -0.011800 0.764898 0.488086 0.075 Uiso 1 1 calc R . . . .
C24 C 0.0795(4) 0.6343(4) 0.6459(3) 0.0648(13) Uani 1 1 d . . . . .
H24 H 0.071759 0.636386 0.695329 0.078 Uiso 1 1 calc R . . . .
C25 C 0.0177(4) 0.7110(4) 0.5938(3) 0.0667(13) Uani 1 1 d . . . . .
H25 H -0.034597 0.764334 0.607167 0.080 Uiso 1 1 calc R . . . .

loop_
_atom_site_aniso_label
_atom_site_aniso_U_11
_atom_site_aniso_U_22
_atom_site_aniso_U_33
_atom_site_aniso_U_23
_atom_site_aniso_U_13
_atom_site_aniso_U_12
Br1 0.0462(2) 0.0618(3) 0.0621(3) -0.0237(2) 0.01264(19) -0.0227(2)
Cl2 0.0625(6) 0.0550(6) 0.0310(5) -0.0009(4) 0.0042(4) -0.0141(5)
Cl1 0.0746(7) 0.0355(5) 0.0445(6) 0.0000(4) 0.0194(5) -0.0073(4)
O1 0.0286(12) 0.0307(12) 0.0293(13) -0.0015(10) 0.0076(10) 0.0070(9)
O2 0.0233(12) 0.0429(14) 0.0499(16) -0.0098(11) 0.0050(10) 0.0045(10)
N1 0.0237(13) 0.0277(14) 0.0271(15) -0.0037(11) 0.0049(11) 0.0004(11)
O3 0.088(2) 0.0617(17) 0.0427(17) 0.0194(13) 0.0345(16) 0.0344(15)
C4 0.0266(16) 0.0286(17) 0.0252(18) -0.0017(13) 0.0076(13) -0.0025(13)
C8 0.0273(17) 0.0348(18) 0.0289(19) -0.0025(14) 0.0067(14) 0.0010(14)
C14 0.0293(17) 0.0266(17) 0.0251(17) -0.0002(13) 0.0062(13) 0.0074(13)
C15 0.0211(15) 0.0291(17) 0.0320(19) -0.0029(14) 0.0033(13) 0.0039(13)
C11 0.0271(16) 0.0273(17) 0.0238(17) -0.0030(13) 0.0052(13) 0.0038(13)
C12 0.0283(17) 0.0290(17) 0.0321(19) -0.0041(14) 0.0059(14) 0.0037(13)
C5 0.0294(17) 0.0354(19) 0.0280(19) -0.0027(14) 0.0014(14) -0.0010(14)
C9 0.0262(16) 0.0288(16) 0.0274(18) -0.0032(13) 0.0061(13) 0.0035(13)
C7 0.0258(16) 0.0289(17) 0.0310(19) -0.0017(14) 0.0051(14) 0.0038(13)
C3 0.0317(19) 0.0344(19) 0.045(2) -0.0063(16) 0.0039(16) 0.0016(15)
C22 0.0255(17) 0.0294(17) 0.041(2) -0.0001(15) 0.0038(15) 0.0031(14)
C20 0.0300(18) 0.041(2) 0.035(2) -0.0030(15) 0.0065(15) 0.0025(15)
C13 0.0372(18) 0.0271(17) 0.0322(19) -0.0023(14) 0.0103(15) 0.0019(14)
C1 0.0338(19) 0.042(2) 0.034(2) -0.0083(15) 0.0129(15) -0.0100(15)
C6 0.041(2) 0.0305(18) 0.035(2) -0.0007(15) 0.0123(16) -0.0037(15)
C21 0.0357(19) 0.0289(18) 0.034(2) 0.0027(15) 0.0049(16) 0.0049(14)
C10 0.0364(18) 0.0397(19) 0.032(2) -0.0045(15) 0.0115(15) 0.0054(15)
C16 0.0331(18) 0.039(2) 0.037(2) -0.0029(16) 0.0082(15) -0.0022(16)
C19 0.0321(19) 0.050(2) 0.040(2) -0.0163(18) 0.0024(16) 0.0064(17)
C2 0.0286(18) 0.050(2) 0.047(2) -0.0093(17) 0.0042(16) 0.0008(16)
C23 0.040(2) 0.0326(19) 0.055(3) 0.0026(17) 0.0197(18) 0.0110(16)
C18 0.032(2) 0.038(2) 0.064(3) -0.0157(19) 0.0034(18) 0.0022(16)
C17 0.033(2) 0.045(2) 0.057(3) -0.0013(19) 0.0116(18) -0.0054(16)
C27 0.046(2) 0.047(2) 0.050(3) 0.0037(18) 0.0012(18) 0.0153(18)
C26 0.045(2) 0.044(2) 0.092(4) 0.011(2) 0.003(2) 0.0172(19)
C24 0.072(3) 0.055(3) 0.081(3) -0.001(2) 0.047(3) 0.019(2)
C25 0.052(3) 0.046(2) 0.111(4) -0.002(3) 0.036(3) 0.017(2)

loop_
_atom_type_symbol
_atom_type_description
_atom_type_scat_dispersion_real
_atom_type_scat_dispersion_imag
_atom_type_scat_source
C C 0.0033 0.0016 'International Tables Vol C Tables 4.2.6.8 and 6.1.1.4'
H H 0.0000 0.0000 'International Tables Vol C Tables 4.2.6.8 and 6.1.1.4'
Br Br -0.2901 2.4595 'International Tables Vol C Tables 4.2.6.8 and 6.1.1.4'
Cl Cl 0.1484 0.1585 'International Tables Vol C Tables 4.2.6.8 and 6.1.1.4'
N N 0.0061 0.0033 'International Tables Vol C Tables 4.2.6.8 and 6.1.1.4'
O O 0.0106 0.0060 'International Tables Vol C Tables 4.2.6.8 and 6.1.1.4'

loop_
_geom_angle_atom_site_label_1
_geom_angle_atom_site_label_2
_geom_angle_atom_site_label_3
_geom_angle
_geom_angle_site_symmetry_1
_geom_angle_site_symmetry_3
_geom_angle_publ_flag
C21 O1 C14 116.3(2) . . ?
C4 N1 C7 121.3(2) . . ?
C8 N1 C4 125.7(2) . . ?
C8 N1 C7 112.4(2) . . ?
C5 C4 N1 119.7(3) . . ?
C5 C4 C3 118.8(3) . . ?
C3 C4 N1 121.5(3) . . ?
O2 C8 N1 126.8(3) . . ?
O2 C8 C9 124.1(3) . . ?
N1 C8 C9 109.0(2) . . ?
O1 C14 C15 112.7(2) . . ?
C11 C14 O1 117.3(3) . . ?
C11 C14 C15 129.9(3) . . ?
C20 C15 C14 120.6(3) . . ?
C20 C15 C16 118.5(3) . . ?
C16 C15 C14 120.8(3) . . ?
C14 C11 C9 128.6(3) . . ?
C14 C11 C7 123.1(3) . . ?
C7 C11 C9 108.2(2) . . ?
H12A C12 H12B 107.3 . . ?
C9 C12 H12A 108.2 . . ?
C9 C12 H12B 108.2 . . ?
C13 C12 H12A 108.2 . . ?
C13 C12 H12B 108.2 . . ?
C13 C12 C9 116.6(2) . . ?
C4 C5 H5 119.6 . . ?
C6 C5 C4 120.8(3) . . ?
C6 C5 H5 119.6 . . ?
C8 C9 C12 110.8(3) . . ?
C8 C9 C10 105.8(2) . . ?
C11 C9 C8 103.3(2) . . ?
C11 C9 C12 115.7(2) . . ?
C11 C9 C10 112.2(2) . . ?
C10 C9 C12 108.6(2) . . ?
N1 C7 C11 104.6(2) . . ?
N1 C7 H7A 110.8 . . ?
N1 C7 H7B 110.8 . . ?
C11 C7 H7A 110.8 . . ?
C11 C7 H7B 110.8 . . ?
H7A C7 H7B 108.9 . . ?
C4 C3 H3 120.0 . . ?
C2 C3 C4 119.9(3) . . ?
C2 C3 H3 120.0 . . ?
C23 C22 C21 121.5(3) . . ?
C23 C22 C27 120.2(3) . . ?
C27 C22 C21 118.3(3) . . ?
C15 C20 H20 119.8 . . ?
C15 C20 C19 120.4(3) . . ?
C19 C20 H20 119.8 . . ?
Cl2 C13 Cl1 109.77(18) . . ?
Cl2 C13 H13 108.0 . . ?
Cl1 C13 H13 108.0 . . ?
C12 C13 Cl2 113.5(2) . . ?
C12 C13 Cl1 109.3(2) . . ?
C12 C13 H13 108.0 . . ?
C6 C1 Br1 119.8(2) . . ?
C2 C1 Br1 120.1(3) . . ?
C2 C1 C6 120.1(3) . . ?
C5 C6 H6 120.3 . . ?
C1 C6 C5 119.4(3) . . ?
C1 C6 H6 120.3 . . ?
O1 C21 C22 111.5(3) . . ?
O3 C21 O1 122.0(3) . . ?
O3 C21 C22 126.5(3) . . ?
C9 C10 H10A 109.5 . . ?
C9 C10 H10B 109.5 . . ?
C9 C10 H10C 109.5 . . ?
H10A C10 H10B 109.5 . . ?
H10A C10 H10C 109.5 . . ?
H10B C10 H10C 109.5 . . ?
C15 C16 H16 119.5 . . ?
C17 C16 C15 121.0(3) . . ?
C17 C16 H16 119.5 . . ?
C20 C19 H19 120.0 . . ?
C18 C19 C20 120.0(3) . . ?
C18 C19 H19 120.0 . . ?
C3 C2 H2 119.6 . . ?
C1 C2 C3 120.8(3) . . ?
C1 C2 H2 119.6 . . ?
C22 C23 H23 120.0 . . ?
C24 C23 C22 120.1(3) . . ?
C24 C23 H23 120.0 . . ?
C19 C18 H18 120.1 . . ?
C19 C18 C17 119.9(3) . . ?
C17 C18 H18 120.1 . . ?
C16 C17 C18 120.1(3) . . ?
C16 C17 H17 120.0 . . ?
C18 C17 H17 120.0 . . ?
C22 C27 H27 120.4 . . ?
C26 C27 C22 119.1(4) . . ?
C26 C27 H27 120.4 . . ?
C27 C26 H26 119.7 . . ?
C25 C26 C27 120.6(4) . . ?
C25 C26 H26 119.7 . . ?
C23 C24 H24 120.3 . . ?
C25 C24 C23 119.4(4) . . ?
C25 C24 H24 120.3 . . ?
C26 C25 C24 120.5(4) . . ?
C26 C25 H25 119.7 . . ?
C24 C25 H25 119.7 . . ?

loop_
_geom_bond_atom_site_label_1
_geom_bond_atom_site_label_2
_geom_bond_distance
_geom_bond_site_symmetry_2
_geom_bond_publ_flag
Br1 C1 1.891(3) . ?
Cl2 C13 1.760(3) . ?
Cl1 C13 1.779(3) . ?
O1 C14 1.420(3) . ?
O1 C21 1.363(4) . ?
O2 C8 1.211(3) . ?
N1 C4 1.408(4) . ?
N1 C8 1.378(4) . ?
N1 C7 1.461(4) . ?
O3 C21 1.193(4) . ?
C4 C5 1.388(4) . ?
C4 C3 1.393(4) . ?
C8 C9 1.533(4) . ?
C14 C15 1.481(4) . ?
C14 C11 1.323(4) . ?
C15 C20 1.383(4) . ?
C15 C16 1.391(4) . ?
C11 C9 1.512(4) . ?
C11 C7 1.498(4) . ?
C12 H12A 0.9900 . ?
C12 H12B 0.9900 . ?
C12 C9 1.544(4) . ?
C12 C13 1.522(4) . ?
C5 H5 0.9500 . ?
C5 C6 1.385(4) . ?
C9 C10 1.543(4) . ?
C7 H7A 0.9900 . ?
C7 H7B 0.9900 . ?
C3 H3 0.9500 . ?
C3 C2 1.378(4) . ?
C22 C21 1.483(4) . ?
C22 C23 1.380(5) . ?
C22 C27 1.382(5) . ?
C20 H20 0.9500 . ?
C20 C19 1.397(5) . ?
C13 H13 1.0000 . ?
C1 C6 1.383(5) . ?
C1 C2 1.368(5) . ?
C6 H6 0.9500 . ?
C10 H10A 0.9800 . ?
C10 H10B 0.9800 . ?
C10 H10C 0.9800 . ?
C16 H16 0.9500 . ?
C16 C17 1.377(5) . ?
C19 H19 0.9500 . ?
C19 C18 1.374(5) . ?
C2 H2 0.9500 . ?
C23 H23 0.9500 . ?
C23 C24 1.379(5) . ?
C18 H18 0.9500 . ?
C18 C17 1.379(5) . ?
C17 H17 0.9500 . ?
C27 H27 0.9500 . ?
C27 C26 1.381(5) . ?
C26 H26 0.9500 . ?
C26 C25 1.363(6) . ?
C24 H24 0.9500 . ?
C24 C25 1.378(6) . ?
C25 H25 0.9500 . ?
